data_1525898
loop_
_publ_author_name
'Dion, C.'
'Obbade, S.'
'Raekelboom, E.'
'Abraham, F.'
'Saadi, M.'

_publ_section_title
;
 Synthesis, crystal structure, and comparison of two new uranyl vanadate
 layered compounds: M6 (U O2)5 (V O4)2 O5 with M = Na, K
;
_journal_name_full 'Journal of Solid State Chemistry'
_journal_page_first 342
_journal_page_last 353
_journal_volume 155
_journal_year 2000
_chemical_formula_sum 'K6 O23 U5 V2'
_chemical_name_systematic 'K6 (U O2)5 (V O4)2 O5'
_space_group_IT_number 14
_symmetry_space_group_name_Hall '-P 2ybc'
_symmetry_space_group_name_H-M 'P 1 21/c 1'
_cell_angle_alpha 90
_cell_angle_beta 98.79
_cell_angle_gamma 90
_cell_formula_units_Z 2
_cell_length_a 6.856
_cell_length_b 24.797
_cell_length_c 7.135
_cell_volume 1198.762
_citation_journal_id_ASTM JSSCBI
_cod_data_source_file Dion_JSSCBI_2000_55.cif
_cod_data_source_block K6O23U5V2
_cod_database_code 1525898

loop_
_symmetry_equiv_pos_as_xyz
x,y,z
-x,y+1/2,-z+1/2
-x,-y,-z
x,-y-1/2,z-1/2

loop_
_atom_site_label
_atom_site_type_symbol
_atom_site_fract_x
_atom_site_fract_y
_atom_site_fract_z
_atom_site_occupancy
_atom_site_U_iso_or_equiv
O8 O-2 0.397 0.339 0.002 1 0.0
O3 O-2 0.706 0.162 0.217 1 0.0
U2 U+6 0.65489 0.3581 0.02824 1 0.0
O11 O-2 0.406 0.57 0.796 1 0.0
O10 O-2 0.5 0.5 0.5 1 0.0
O4 O-2 0.69 0.16 0.848 1 0.0
U3 U+6 0.5 0.5 0 1 0.0
O9 O-2 0.92 0.372 0.067 1 0.0
V1 V+5 0.788 0.2033 0.0457 1 0.0
K1 K+1 0.8671 0.6127 0.2297 1 0.0
O7 O-2 0.763 0.521 0.029 1 0.0
O5 O-2 0.146 0.56 0.442 1 0.0
O1 O-2 0.034 0.207 0.077 1 0.0
U1 U+6 0.40712 0.58161 0.48557 1 0.0
K2 K+1 0.9494 0.9606 0.2324 1 0.0
O6 O-2 0.661 0.607 0.531 1 0.0
K3 K+1 0.7518 0.7889 0.2101 1 0.0
O12 O-2 0.438 0.573 0.175 1 0.0
O2 O-2 0.687 0.265 0.036 1 0.0
